data_7706743
loop_
_publ_author_name
'Zhou, Rui-Sha'
'Zhang, Xiao-Yu'
'Fu, Jin'
'Xin, Li-Dong'
'Jiao, Wei-Zhou'
'Song, Jiang-Feng'

_publ_section_title
;
 Four new Cu<sub>6</sub>S<sub>6</sub> cluster-based coordination
 compounds: synthesis, crystal structures and fluorescence properties.
;
_journal_issue 13
_journal_name_full 'Dalton transactions (Cambridge, England : 2003)'
_journal_page_first 4567
_journal_page_last 4576
_journal_paper_doi 10.1039/d1dt00322d
_journal_volume 50
_journal_year 2021
_chemical_formula_sum 'C12 H9 Cu3 N6 S3'
_chemical_formula_weight 524.05
_space_group_crystal_system monoclinic
_space_group_IT_number 14
_space_group_name_Hall '-P 2ybc'
_space_group_name_H-M_alt 'P 1 21/c 1'
_atom_sites_solution_hydrogens geom
_atom_sites_solution_primary direct
_audit_creation_method SHELXL-2018/3
_audit_update_record
;
2020-12-14 deposited with the CCDC.	2021-03-02 downloaded from the CCDC.
;
_cell_angle_alpha 90
_cell_angle_beta 97.774(2)
_cell_angle_gamma 90
_cell_formula_units_Z 4
_cell_length_a 9.7400(2)
_cell_length_b 7.7909(2)
_cell_length_c 20.7286(5)
_cell_measurement_reflns_used 2470
_cell_measurement_temperature 293(2)
_cell_measurement_theta_max 26.00
_cell_measurement_theta_min 3.28
_cell_volume 1558.50(6)
_computing_cell_refinement 'Bruker XSCANS'
_computing_data_collection 'Bruker XSCANS'
_computing_data_reduction 'Bruker SHELXTL'
_computing_molecular_graphics 'Bruker SHELXTL'
_computing_publication_material 'Bruker SHELXTL'
_computing_structure_refinement 'SHELXL-2018/3 (Sheldrick, 2018)'
_computing_structure_solution 'ShelXS (Sheldrick, 2008)'
_diffrn_ambient_temperature 293(2)
_diffrn_measured_fraction_theta_full 0.998
_diffrn_measured_fraction_theta_max 0.998
_diffrn_measurement_device_type 'CCD area detector'
_diffrn_measurement_method 'phi and omega scans'
_diffrn_radiation_type MoK\a
_diffrn_radiation_wavelength 0.71073
_diffrn_reflns_av_R_equivalents 0.0265
_diffrn_reflns_av_unetI/netI 0.0469
_diffrn_reflns_Laue_measured_fraction_full 0.998
_diffrn_reflns_Laue_measured_fraction_max 0.998
_diffrn_reflns_limit_h_max 11
_diffrn_reflns_limit_h_min -12
_diffrn_reflns_limit_k_max 9
_diffrn_reflns_limit_k_min -5
_diffrn_reflns_limit_l_max 25
_diffrn_reflns_limit_l_min -15
_diffrn_reflns_number 5807
_diffrn_reflns_point_group_measured_fraction_full 0.998
_diffrn_reflns_point_group_measured_fraction_max 0.998
_diffrn_reflns_theta_full 25.242
_diffrn_reflns_theta_max 25.995
_diffrn_reflns_theta_min 3.282
_diffrn_source 'fine-focus sealed tube'
_exptl_absorpt_coefficient_mu 4.465
_exptl_absorpt_correction_T_max 0.409
_exptl_absorpt_correction_T_min 0.261
_exptl_absorpt_correction_type multi-scan
_exptl_absorpt_process_details 'Higashi, T. (1995).'
_exptl_crystal_colour Yellow
_exptl_crystal_density_diffrn 2.233
_exptl_crystal_description Block
_exptl_crystal_F_000 1032
_exptl_crystal_size_max 0.320
_exptl_crystal_size_mid 0.280
_exptl_crystal_size_min 0.200
_refine_diff_density_max 0.601
_refine_diff_density_min -0.511
_refine_diff_density_rms 0.090
_refine_ls_extinction_method none
_refine_ls_goodness_of_fit_ref 1.033
_refine_ls_hydrogen_treatment constr
_refine_ls_matrix_type full
_refine_ls_number_parameters 217
_refine_ls_number_reflns 3060
_refine_ls_number_restraints 0
_refine_ls_restrained_S_all 1.033
_refine_ls_R_factor_all 0.0459
_refine_ls_R_factor_gt 0.0333
_refine_ls_shift/su_max 0.002
_refine_ls_shift/su_mean 0.000
_refine_ls_structure_factor_coef Fsqd
_refine_ls_weighting_details 'w=1/[\s^2^(Fo^2^)+(0.0254P)^2^+0.0926P] where P=(Fo^2^+2Fc^2^)/3'
_refine_ls_weighting_scheme calc
_refine_ls_wR_factor_gt 0.0653
_refine_ls_wR_factor_ref 0.0737
_reflns_Friedel_coverage 0.000
_reflns_number_gt 2470
_reflns_number_total 3060
_reflns_threshold_expression 'I > 2\s(I)'
_cod_data_source_file d1dt00322d2.cif
_cod_data_source_block Compound_1
_cod_depositor_comments 'Adding full bibliography for 7706743--7706746.cif.'
_cod_original_sg_symbol_H-M 'P 21/c'
_cod_database_code 7706743
_shelx_shelxl_version_number 2018/3
_shelx_space_group_comment
;
The symmetry employed for this shelxl refinement is uniquely defined
by the following loop, which should always be used as a source of
symmetry information in preference to the above space-group names.
They are only intended as comments.
;
_shelx_estimated_absorpt_t_min 0.329
_shelx_estimated_absorpt_t_max 0.469

loop_
_space_group_symop_operation_xyz
'x, y, z'
'-x, y+1/2, -z+1/2'
'-x, -y, -z'
'x, -y-1/2, z-1/2'

loop_
_atom_site_label
_atom_site_type_symbol
_atom_site_fract_x
_atom_site_fract_y
_atom_site_fract_z
_atom_site_U_iso_or_equiv
_atom_site_adp_type
_atom_site_occupancy
_atom_site_site_symmetry_order
_atom_site_calc_flag
_atom_site_refinement_flags_posn
_atom_site_refinement_flags_adp
_atom_site_refinement_flags_occupancy
_atom_site_disorder_assembly
_atom_site_disorder_group
C1 C 0.8103(4) 0.7640(5) 0.36714(17) 0.0301(9) Uani 1 1 d . . . . .
C2 C 0.6876(4) 0.8273(6) 0.27000(19) 0.0472(11) Uani 1 1 d . . . . .
H2 H 0.677522 0.887900 0.230994 0.057 Uiso 1 1 calc R U . . .
C3 C 0.5858(4) 0.7136(6) 0.28055(19) 0.0425(11) Uani 1 1 d . . . . .
H3 H 0.508414 0.696136 0.249734 0.051 Uiso 1 1 calc R U . . .
C4 C 0.6032(4) 0.6261(6) 0.33890(18) 0.0392(10) Uani 1 1 d . . . . .
H4 H 0.535995 0.548077 0.347804 0.047 Uiso 1 1 calc R U . . .
C5 C 0.8631(3) 0.3197(5) 0.33726(16) 0.0289(8) Uani 1 1 d . . . . .
C6 C 0.7664(4) 0.3276(6) 0.23089(18) 0.0460(11) Uani 1 1 d . . . . .
H6 H 0.696891 0.295687 0.197818 0.055 Uiso 1 1 calc R U . . .
C7 C 0.9698(4) 0.4797(5) 0.26512(19) 0.0399(10) Uani 1 1 d . . . . .
H7 H 1.040728 0.552222 0.256239 0.048 Uiso 1 1 calc R U . . .
C8 C 1.3438(3) 0.2949(5) 0.43032(16) 0.0256(8) Uani 1 1 d . . . . .
C9 C 1.3057(4) 0.0080(5) 0.44419(18) 0.0346(9) Uani 1 1 d . . . . .
H9 H 1.252875 -0.081312 0.457615 0.042 Uiso 1 1 calc R U . . .
C10 C 1.5002(4) 0.1062(6) 0.40072(18) 0.0398(10) Uani 1 1 d . . . . .
H10 H 1.580923 0.083772 0.382855 0.048 Uiso 1 1 calc R U . . .
C11 C 1.4281(4) -0.0300(5) 0.42146(18) 0.0383(10) Uani 1 1 d . . . . .
H11 H 1.460508 -0.142062 0.420174 0.046 Uiso 1 1 calc R U . . .
C12 C 0.8695(4) 0.4325(6) 0.21581(18) 0.0471(11) Uani 1 1 d . . . . .
H12 H 0.871453 0.470572 0.173421 0.057 Uiso 1 1 calc R U . . .
Cu1 Cu 0.77299(5) 0.49080(6) 0.45930(2) 0.03772(15) Uani 1 1 d . . . . .
Cu2 Cu 1.07605(4) 0.23519(6) 0.47386(2) 0.03422(14) Uani 1 1 d . . . . .
Cu3 Cu 1.07220(5) 0.53511(6) 0.40678(2) 0.03727(15) Uani 1 1 d . . . . .
N1 N 0.7153(3) 0.6513(4) 0.38303(13) 0.0304(7) Uani 1 1 d . . . . .
N2 N 0.8002(3) 0.8557(4) 0.31266(14) 0.0389(8) Uani 1 1 d . . . . .
N3 N 0.7606(3) 0.2680(4) 0.29143(15) 0.0381(8) Uani 1 1 d . . . . .
N4 N 0.9677(3) 0.4235(4) 0.32617(14) 0.0308(7) Uani 1 1 d . . . . .
N5 N 1.2597(3) 0.1697(4) 0.44769(13) 0.0280(7) Uani 1 1 d . . . . .
N6 N 1.4604(3) 0.2675(4) 0.40489(16) 0.0376(8) Uani 1 1 d . . . . .
S1 S 0.96481(9) 0.78751(12) 0.42198(4) 0.0298(2) Uani 1 1 d . . . . .
S2 S 0.86132(9) 0.25067(12) 0.41745(4) 0.0289(2) Uani 1 1 d . . . . .
S3 S 1.29720(9) 0.51006(13) 0.44234(5) 0.0304(2) Uani 1 1 d . . . . .

loop_
_atom_site_aniso_label
_atom_site_aniso_U_11
_atom_site_aniso_U_22
_atom_site_aniso_U_33
_atom_site_aniso_U_23
_atom_site_aniso_U_13
_atom_site_aniso_U_12
C1 0.0296(19) 0.030(2) 0.031(2) 0.0018(18) 0.0051(15) 0.0074(17)
C2 0.047(2) 0.054(3) 0.040(2) 0.014(2) 0.0030(19) 0.013(2)
C3 0.030(2) 0.055(3) 0.040(2) -0.001(2) -0.0023(17) 0.005(2)
C4 0.028(2) 0.047(3) 0.044(2) 0.001(2) 0.0095(17) 0.0020(19)
C5 0.0231(18) 0.030(2) 0.033(2) -0.0053(18) 0.0018(15) 0.0065(16)
C6 0.041(2) 0.063(3) 0.031(2) -0.008(2) -0.0049(18) 0.003(2)
C7 0.041(2) 0.043(3) 0.037(2) 0.000(2) 0.0113(18) 0.002(2)
C8 0.0237(17) 0.031(2) 0.0218(17) -0.0018(17) 0.0012(14) -0.0021(16)
C9 0.032(2) 0.033(2) 0.038(2) -0.0036(19) 0.0004(17) -0.0056(18)
C10 0.026(2) 0.046(3) 0.048(2) -0.010(2) 0.0097(17) 0.004(2)
C11 0.035(2) 0.030(2) 0.048(2) -0.008(2) 0.0007(18) 0.0081(18)
C12 0.051(3) 0.065(3) 0.026(2) 0.000(2) 0.0072(19) 0.007(2)
Cu1 0.0500(3) 0.0322(3) 0.0325(3) 0.0011(2) 0.0115(2) 0.0027(2)
Cu2 0.0270(2) 0.0413(3) 0.0350(3) 0.0044(2) 0.00658(19) 0.0004(2)
Cu3 0.0332(3) 0.0336(3) 0.0425(3) -0.0012(2) -0.0038(2) 0.0029(2)
N1 0.0286(16) 0.0309(18) 0.0322(16) 0.0013(15) 0.0056(13) 0.0028(15)
N2 0.0380(18) 0.044(2) 0.0338(18) 0.0158(17) 0.0011(14) 0.0039(17)
N3 0.0330(17) 0.046(2) 0.0338(18) -0.0087(17) -0.0006(14) 0.0027(16)
N4 0.0276(16) 0.0354(19) 0.0294(16) -0.0030(16) 0.0045(12) -0.0003(15)
N5 0.0248(15) 0.0297(18) 0.0291(16) -0.0006(15) 0.0029(12) 0.0022(14)
N6 0.0321(17) 0.037(2) 0.046(2) -0.0043(17) 0.0149(14) 0.0000(16)
S1 0.0277(5) 0.0312(5) 0.0306(5) 0.0025(4) 0.0045(4) 0.0014(4)
S2 0.0260(4) 0.0303(5) 0.0301(5) 0.0003(4) 0.0027(4) 0.0015(4)
S3 0.0280(5) 0.0292(5) 0.0349(5) 0.0020(4) 0.0078(4) 0.0003(4)

loop_
_atom_type_symbol
_atom_type_description
_atom_type_scat_dispersion_real
_atom_type_scat_dispersion_imag
_atom_type_scat_source
C C 0.0033 0.0016 'International Tables Vol C Tables 4.2.6.8 and 6.1.1.4'
H H 0.0000 0.0000 'International Tables Vol C Tables 4.2.6.8 and 6.1.1.4'
N N 0.0061 0.0033 'International Tables Vol C Tables 4.2.6.8 and 6.1.1.4'
S S 0.1246 0.1234 'International Tables Vol C Tables 4.2.6.8 and 6.1.1.4'
Cu Cu 0.3201 1.2651 'International Tables Vol C Tables 4.2.6.8 and 6.1.1.4'

loop_
_geom_angle_atom_site_label_1
_geom_angle_atom_site_label_2
_geom_angle_atom_site_label_3
_geom_angle
_geom_angle_site_symmetry_1
_geom_angle_site_symmetry_3
_geom_angle_publ_flag
N2 C1 N1 125.7(3) . . ?
N2 C1 S1 116.7(3) . . ?
N1 C1 S1 117.6(3) . . ?
N2 C2 C3 123.4(4) . . ?
C2 C3 C4 117.0(4) . . ?
N1 C4 C3 121.2(4) . . ?
N4 C5 N3 124.5(3) . . ?
N4 C5 S2 116.9(2) . . ?
N3 C5 S2 118.6(3) . . ?
N3 C6 C12 123.1(4) . . ?
N4 C7 C12 121.2(4) . . ?
N6 C8 N5 124.6(3) . . ?
N6 C8 S3 117.2(3) . . ?
N5 C8 S3 118.1(3) . . ?
N5 C9 C11 122.2(4) . . ?
N6 C10 C11 123.2(4) . . ?
C9 C11 C10 116.5(4) . . ?
C7 C12 C6 117.7(4) . . ?
N1 Cu1 S3 128.60(9) . 3_766 ?
N1 Cu1 S2 106.72(9) . . ?
S3 Cu1 S2 121.48(4) 3_766 . ?
N1 Cu1 Cu2 89.28(9) . 3_766 ?
S3 Cu1 Cu2 76.10(3) 3_766 3_766 ?
S2 Cu1 Cu2 127.21(3) . 3_766 ?
N1 Cu1 Cu3 144.79(9) . 3_766 ?
S3 Cu1 Cu3 47.88(3) 3_766 3_766 ?
S2 Cu1 Cu3 97.43(3) . 3_766 ?
Cu2 Cu1 Cu3 55.537(16) 3_766 3_766 ?
N5 Cu2 S1 121.25(8) . 3_766 ?
N5 Cu2 S2 132.20(8) . . ?
S1 Cu2 S2 103.24(4) 3_766 . ?
N5 Cu2 Cu3 91.81(9) . . ?
S1 Cu2 Cu3 124.44(3) 3_766 . ?
S2 Cu2 Cu3 75.00(3) . . ?
N5 Cu2 Cu1 84.35(9) . 3_766 ?
S1 Cu2 Cu1 74.87(3) 3_766 3_766 ?
S2 Cu2 Cu1 126.45(3) . 3_766 ?
Cu3 Cu2 Cu1 64.799(18) . 3_766 ?
N4 Cu3 S3 126.63(9) . . ?
N4 Cu3 S1 107.24(9) . . ?
S3 Cu3 S1 118.81(4) . . ?
N4 Cu3 Cu2 91.34(9) . . ?
S3 Cu3 Cu2 79.06(3) . . ?
S1 Cu3 Cu2 130.46(3) . . ?
N4 Cu3 Cu1 150.59(9) . 3_766 ?
S3 Cu3 Cu1 48.23(3) . 3_766 ?
S1 Cu3 Cu1 96.54(3) . 3_766 ?
Cu2 Cu3 Cu1 59.664(16) . 3_766 ?
C4 N1 C1 116.8(3) . . ?
C4 N1 Cu1 123.6(3) . . ?
C1 N1 Cu1 117.6(2) . . ?
C1 N2 C2 115.8(3) . . ?
C6 N3 C5 115.8(3) . . ?
C7 N4 C5 117.8(3) . . ?
C7 N4 Cu3 124.5(3) . . ?
C5 N4 Cu3 115.1(2) . . ?
C9 N5 C8 116.3(3) . . ?
C9 N5 Cu2 124.8(3) . . ?
C8 N5 Cu2 118.8(2) . . ?
C10 N6 C8 116.8(3) . . ?
C1 S1 Cu2 111.25(12) . 3_766 ?
C1 S1 Cu3 100.90(12) . . ?
Cu2 S1 Cu3 102.09(4) 3_766 . ?
C5 S2 Cu2 112.41(12) . . ?
C5 S2 Cu1 99.33(12) . . ?
Cu2 S2 Cu1 102.58(4) . . ?
C8 S3 Cu3 107.30(11) . . ?
C8 S3 Cu1 104.02(12) . 3_766 ?
Cu3 S3 Cu1 83.88(4) . 3_766 ?

loop_
_geom_bond_atom_site_label_1
_geom_bond_atom_site_label_2
_geom_bond_distance
_geom_bond_site_symmetry_2
_geom_bond_publ_flag
C1 N2 1.328(4) . ?
C1 N1 1.349(5) . ?
C1 S1 1.768(3) . ?
C2 N2 1.331(5) . ?
C2 C3 1.369(6) . ?
C3 C4 1.379(5) . ?
C4 N1 1.340(4) . ?
C5 N4 1.345(5) . ?
C5 N3 1.343(4) . ?
C5 S2 1.749(4) . ?
C6 N3 1.346(5) . ?
C6 C12 1.363(6) . ?
C7 N4 1.342(5) . ?
C7 C12 1.365(5) . ?
C8 N6 1.333(4) . ?
C8 N5 1.354(4) . ?
C8 S3 1.763(4) . ?
C9 N5 1.342(5) . ?
C9 C11 1.372(5) . ?
C10 N6 1.322(5) . ?
C10 C11 1.373(5) . ?
Cu1 N1 2.034(3) . ?
Cu1 S3 2.2364(10) 3_766 ?
Cu1 S2 2.2791(10) . ?
Cu1 Cu2 2.8440(7) 3_766 ?
Cu1 Cu3 2.9814(7) 3_766 ?
Cu2 N5 2.004(3) . ?
Cu2 S1 2.2547(10) 3_766 ?
Cu2 S2 2.2571(9) . ?
Cu2 Cu3 2.7168(7) . ?
Cu3 N4 2.031(3) . ?
Cu3 S3 2.2242(10) . ?
Cu3 S1 2.2692(11) . ?
